data_4067793
loop_
_publ_author_name
'Fuertes, Sara'
'Brayshaw, Simon K.'
'Raithby, Paul R.'
'Schiffers, Stephanie'
'Warren, Mark R.'

_publ_section_title
;
 New C&#x2227;N&#x2227;C Bis-Cyclometalated Platinum(II) Complexes:
 Synthesis, Structures, and Photophysical Properties
;
_journal_issue 1
_journal_name_full Organometallics
_journal_page_first 105
_journal_paper_doi 10.1021/om200589q
_journal_volume 31
_journal_year 2012
_chemical_formula_moiety 'C26 H21 N3 O3 Pt, 2(C H2 Cl2)'
_chemical_formula_sum 'C28 H25 Cl4 N3 O3 Pt'
_chemical_formula_weight 788.40
_chemical_name_systematic
;
 ?
;
_space_group_IT_number 2
_symmetry_cell_setting triclinic
_symmetry_space_group_name_Hall '-P 1'
_symmetry_space_group_name_H-M 'P -1'
_atom_sites_solution_hydrogens geom
_atom_sites_solution_primary direct
_atom_sites_solution_secondary difmap
_audit_creation_method SHELXL-97
_cell_angle_alpha 65.409(2)
_cell_angle_beta 68.455(2)
_cell_angle_gamma 86.553(2)
_cell_formula_units_Z 2
_cell_length_a 10.5280(2)
_cell_length_b 12.2449(3)
_cell_length_c 13.0739(3)
_cell_measurement_reflns_used 17688
_cell_measurement_temperature 100(2)
_cell_measurement_theta_max 32.8116
_cell_measurement_theta_min 2.9274
_cell_volume 1416.88(6)
_computing_cell_refinement
;
CrysAlisPro, Oxford Diffraction Ltd.,
Version 1.171.33.55 (release 05-01-2010 CrysAlis171 .NET)
(compiled Jan  5 2010,16:28:46)
;
_computing_data_collection
;
CrysAlisPro, Oxford Diffraction Ltd.,
Version 1.171.33.55 (release 05-01-2010 CrysAlis171 .NET)
(compiled Jan  5 2010,16:28:46)
;
_computing_data_reduction
;
CrysAlisPro, Oxford Diffraction Ltd.,
Version 1.171.33.55 (release 05-01-2010 CrysAlis171 .NET)
(compiled Jan  5 2010,16:28:46)
;
_computing_molecular_graphics 'Ortep-3 for Windows (Farrugia, 1997)'
_computing_publication_material ENCIFER
_computing_structure_refinement 'SHELXL-97 (Sheldrick, 1997)'
_computing_structure_solution 'SIR-92 (Burla et al, 1992)'
_diffrn_ambient_temperature 100(2)
_diffrn_detector_area_resol_mean 10.3795
_diffrn_measured_fraction_theta_full 0.908
_diffrn_measured_fraction_theta_max 0.908
_diffrn_measurement_device_type 'Xcalibur, Atlas, Gemini A Ultra'
_diffrn_measurement_method '\w scans'
_diffrn_radiation_monochromator graphite
_diffrn_radiation_source 'fine-focus sealed tube'
_diffrn_radiation_type MoK\a
_diffrn_radiation_wavelength 0.71073
_diffrn_reflns_av_R_equivalents 0.0289
_diffrn_reflns_av_sigmaI/netI 0.0467
_diffrn_reflns_limit_h_max 16
_diffrn_reflns_limit_h_min -15
_diffrn_reflns_limit_k_max 18
_diffrn_reflns_limit_k_min -18
_diffrn_reflns_limit_l_max 19
_diffrn_reflns_limit_l_min -18
_diffrn_reflns_number 28188
_diffrn_reflns_theta_full 32.89
_diffrn_reflns_theta_max 32.89
_diffrn_reflns_theta_min 2.93
_diffrn_standards_decay_% 0
_diffrn_standards_interval_count 0
_diffrn_standards_interval_time 0
_diffrn_standards_number 0
_exptl_absorpt_coefficient_mu 5.365
_exptl_absorpt_correction_T_max 0.846
_exptl_absorpt_correction_T_min 0.544
_exptl_absorpt_correction_type analytical
_exptl_absorpt_process_details
;
CrysAlisPro, Oxford Diffraction Ltd.,
Version 1.171.33.48 (release 15-09-2009 CrysAlis171 .NET)
(compiled Sep 15 2009,11:49:04)
Analytical numeric absorption correction using a multifaceted crystal
                        model based on expressions derived by R.C. Clark & J.S.
(Clark, R. C. & Reid, J. S. (1995). Acta Cryst. A51, 887-897)
;
_exptl_crystal_colour red
_exptl_crystal_density_diffrn 1.848
_exptl_crystal_density_method 'not measured'
_exptl_crystal_description block
_exptl_crystal_F_000 768
_exptl_crystal_size_max 0.1939
_exptl_crystal_size_mid 0.0813
_exptl_crystal_size_min 0.0332
_refine_diff_density_max 1.246
_refine_diff_density_min -1.026
_refine_diff_density_rms 0.113
_refine_ls_extinction_method none
_refine_ls_goodness_of_fit_ref 0.947
_refine_ls_hydrogen_treatment mixed
_refine_ls_matrix_type full
_refine_ls_number_parameters 376
_refine_ls_number_reflns 9606
_refine_ls_number_restraints 2
_refine_ls_restrained_S_all 0.947
_refine_ls_R_factor_all 0.0315
_refine_ls_R_factor_gt 0.0220
_refine_ls_shift/su_max 0.003
_refine_ls_shift/su_mean 0.000
_refine_ls_structure_factor_coef Fsqd
_refine_ls_weighting_details 'calc w=1/[\s^2^(Fo^2^)+(0.0199P)^2^+0.0000P] where P=(Fo^2^+2Fc^2^)/3'
_refine_ls_weighting_scheme calc
_refine_ls_wR_factor_gt 0.0422
_refine_ls_wR_factor_ref 0.0430
_reflns_number_gt 8033
_reflns_number_total 9606
_reflns_threshold_expression >2sigma(I)
_cod_data_source_file om200589q_si_002.cif
_cod_data_source_block compound10
_cod_original_cell_volume 1416.88(5)
_cod_database_code 4067793

loop_
_symmetry_equiv_pos_as_xyz
'x, y, z'
'-x, -y, -z'

loop_
_atom_site_label
_atom_site_type_symbol
_atom_site_fract_x
_atom_site_fract_y
_atom_site_fract_z
_atom_site_U_iso_or_equiv
_atom_site_adp_type
_atom_site_occupancy
_atom_site_symmetry_multiplicity
_atom_site_calc_flag
_atom_site_refinement_flags
_atom_site_disorder_assembly
_atom_site_disorder_group
Pt1 Pt 0.638274(10) 0.285844(7) 0.859100(8) 0.01381(2) Uani 1 1 d . . .
N1 N 0.6571(2) 0.12052(14) 0.96434(16) 0.0145(4) Uani 1 1 d . . .
N2 N 0.6183(2) 0.45862(15) 0.75910(16) 0.0155(4) Uani 1 1 d . . .
N3 N 0.5627(2) 0.87015(17) 0.45748(18) 0.0200(4) Uani 1 1 d D . .
O1 O 0.61732(19) -0.27600(13) 1.30705(14) 0.0225(4) Uani 1 1 d . . .
O2 O 0.81363(18) -0.27142(13) 1.15792(14) 0.0200(3) Uani 1 1 d . . .
O4 O 0.51276(18) 0.88533(13) 0.63376(14) 0.0217(3) Uani 1 1 d . . .
C6 C 0.7746(2) 0.07229(18) 0.9269(2) 0.0162(4) Uani 1 1 d . . .
C5 C 0.7932(2) -0.04214(18) 1.00360(19) 0.0169(4) Uani 1 1 d . . .
H5 H 0.8751 -0.0776 0.9792 0.020 Uiso 1 1 calc R . .
C4 C 0.6887(3) -0.10294(18) 1.1167(2) 0.0170(4) Uani 1 1 d . . .
C3 C 0.5685(2) -0.05196(18) 1.15228(19) 0.0173(4) Uani 1 1 d . . .
H3 H 0.4974 -0.0948 1.2293 0.021 Uiso 1 1 calc R . .
C2 C 0.5527(2) 0.06246(18) 1.07439(19) 0.0155(4) Uani 1 1 d . . .
C7 C 0.7018(3) -0.22543(18) 1.2039(2) 0.0180(5) Uani 1 1 d . . .
C8 C 0.8311(3) -0.39227(19) 1.2385(2) 0.0245(5) Uani 1 1 d . . .
H8A H 0.7559 -0.4518 1.2591 0.029 Uiso 1 1 calc R . .
H8B H 0.8302 -0.3927 1.3147 0.029 Uiso 1 1 calc R . .
C9 C 0.9667(3) -0.4232(2) 1.1714(2) 0.0278(6) Uani 1 1 d . . .
H9A H 0.9826 -0.5037 1.2224 0.042 Uiso 1 1 calc R . .
H9B H 1.0401 -0.3635 1.1515 0.042 Uiso 1 1 calc R . .
H9C H 0.9660 -0.4225 1.0964 0.042 Uiso 1 1 calc R . .
C11 C 0.8270(2) 0.26617(18) 0.7485(2) 0.0170(4) Uani 1 1 d . . .
C16 C 0.9162(3) 0.34215(19) 0.6299(2) 0.0208(5) Uani 1 1 d . . .
H16 H 0.8920 0.4200 0.5896 0.025 Uiso 1 1 calc R . .
C15 C 1.0380(3) 0.3070(2) 0.5704(2) 0.0251(5) Uani 1 1 d . . .
H15 H 1.0950 0.3603 0.4902 0.030 Uiso 1 1 calc R . .
C14 C 1.0779(3) 0.1939(2) 0.6272(2) 0.0266(5) Uani 1 1 d . . .
H14 H 1.1619 0.1703 0.5863 0.032 Uiso 1 1 calc R . .
C13 C 0.9928(3) 0.1164(2) 0.7444(2) 0.0232(5) Uani 1 1 d . . .
H13 H 1.0185 0.0391 0.7841 0.028 Uiso 1 1 calc R . .
C12 C 0.8710(2) 0.15195(18) 0.8031(2) 0.0168(4) Uani 1 1 d . . .
C21 C 0.4512(2) 0.25011(19) 0.9989(2) 0.0171(4) Uani 1 1 d . . .
C22 C 0.3366(3) 0.31542(19) 1.0131(2) 0.0201(5) Uani 1 1 d . . .
H22 H 0.3430 0.3946 0.9525 0.024 Uiso 1 1 calc R . .
C23 C 0.2148(3) 0.2678(2) 1.1126(2) 0.0240(5) Uani 1 1 d . . .
H23 H 0.1387 0.3139 1.1182 0.029 Uiso 1 1 calc R . .
C24 C 0.2021(3) 0.1527(2) 1.2051(2) 0.0240(5) Uani 1 1 d . . .
H24 H 0.1185 0.1209 1.2738 0.029 Uiso 1 1 calc R . .
C25 C 0.3135(3) 0.08552(19) 1.1952(2) 0.0206(5) Uani 1 1 d . . .
H25 H 0.3066 0.0074 1.2577 0.025 Uiso 1 1 calc R . .
C26 C 0.4350(2) 0.13223(18) 1.0941(2) 0.0168(4) Uani 1 1 d . . .
C32 C 0.5954(2) 0.49234(18) 0.65565(19) 0.0175(4) Uani 1 1 d . . .
H32 H 0.5939 0.4335 0.6263 0.021 Uiso 1 1 calc R . .
C33 C 0.5740(2) 0.60985(18) 0.59050(19) 0.0170(4) Uani 1 1 d . . .
H33 H 0.5581 0.6305 0.5180 0.020 Uiso 1 1 calc R . .
C34 C 0.5760(2) 0.69688(17) 0.63226(19) 0.0145(4) Uani 1 1 d . . .
C35 C 0.6012(3) 0.66193(18) 0.7384(2) 0.0195(5) Uani 1 1 d . . .
H35 H 0.6040 0.7192 0.7693 0.023 Uiso 1 1 calc R . .
C36 C 0.6220(3) 0.54411(18) 0.7983(2) 0.0201(5) Uani 1 1 d . . .
H36 H 0.6398 0.5219 0.8702 0.024 Uiso 1 1 calc R . .
C40 C 0.5466(2) 0.82570(18) 0.57362(19) 0.0160(4) Uani 1 1 d . . .
C50 C 0.7327(3) 0.26041(19) 1.1140(2) 0.0216(5) Uani 1 1 d . . .
H50B H 0.6393 0.2218 1.1729 0.026 Uiso 1 1 calc R . .
H50A H 0.7317 0.2913 1.0312 0.026 Uiso 1 1 calc R . .
Cl1 Cl 0.77656(8) 0.38256(6) 1.13843(7) 0.03853(16) Uani 1 1 d . . .
Cl2 Cl 0.84953(8) 0.15321(6) 1.13018(8) 0.04198(18) Uani 1 1 d . . .
C60 C 0.8696(5) 0.2143(4) 0.4248(5) 0.0662(15) Uani 0.823(3) 1 d P A 1
H60A H 0.9203 0.2551 0.3358 0.079 Uiso 0.823(3) 1 calc PR A 1
H60B H 0.9349 0.2123 0.4639 0.079 Uiso 0.823(3) 1 calc PR A 1
Cl3 Cl 0.81426(14) 0.06743(9) 0.46310(10) 0.0512(4) Uani 0.823(3) 1 d P A 1
Cl4 Cl 0.74022(14) 0.29950(10) 0.46605(12) 0.0421(3) Uani 0.823(3) 1 d P A 1
C60B C 0.794(3) 0.165(2) 0.412(2) 0.093(2) Uani 0.177(3) 1 d PD A 2
H60C H 0.7148 0.1234 0.4141 0.111 Uiso 0.177(3) 1 calc PR A 2
H60D H 0.8508 0.2179 0.3267 0.111 Uiso 0.177(3) 1 calc PR A 2
Cl3B Cl 0.8949(10) 0.0562(7) 0.4829(6) 0.093(2) Uani 0.177(3) 1 d PD A 2
Cl4B Cl 0.7334(11) 0.2556(10) 0.5027(8) 0.093(2) Uani 0.177(3) 1 d PD A 2
H3B H 0.580(3) 0.829(2) 0.423(2) 0.025(8) Uiso 1 1 d D . .
H3A H 0.553(3) 0.9371(19) 0.423(2) 0.033(8) Uiso 1 1 d D . .

loop_
_atom_site_aniso_label
_atom_site_aniso_U_11
_atom_site_aniso_U_22
_atom_site_aniso_U_33
_atom_site_aniso_U_23
_atom_site_aniso_U_13
_atom_site_aniso_U_12
Pt1 0.01928(4) 0.00913(4) 0.01438(4) -0.00389(3) -0.00941(3) 0.00381(2)
N1 0.0207(11) 0.0091(8) 0.0158(9) -0.0053(7) -0.0093(8) 0.0023(7)
N2 0.0201(11) 0.0120(8) 0.0151(9) -0.0059(7) -0.0075(8) 0.0047(7)
N3 0.0319(12) 0.0099(9) 0.0164(9) -0.0045(8) -0.0094(9) 0.0083(8)
O1 0.0341(11) 0.0158(7) 0.0149(7) -0.0046(6) -0.0090(7) 0.0051(7)
O2 0.0303(10) 0.0121(7) 0.0169(8) -0.0040(6) -0.0116(7) 0.0074(6)
O4 0.0332(10) 0.0141(7) 0.0182(8) -0.0073(6) -0.0107(8) 0.0102(6)
C6 0.0211(12) 0.0129(9) 0.0179(10) -0.0072(8) -0.0104(9) 0.0033(8)
C5 0.0238(12) 0.0117(9) 0.0175(10) -0.0063(8) -0.0106(9) 0.0046(8)
C4 0.0281(13) 0.0090(9) 0.0175(10) -0.0050(8) -0.0134(10) 0.0033(8)
C3 0.0244(13) 0.0125(9) 0.0142(10) -0.0038(8) -0.0081(9) -0.0011(8)
C2 0.0203(12) 0.0137(9) 0.0168(10) -0.0078(8) -0.0100(9) 0.0022(8)
C7 0.0299(14) 0.0117(9) 0.0170(10) -0.0062(8) -0.0139(10) 0.0044(8)
C8 0.0401(16) 0.0103(10) 0.0236(12) -0.0031(9) -0.0182(12) 0.0088(9)
C9 0.0322(15) 0.0192(11) 0.0348(14) -0.0106(10) -0.0173(12) 0.0069(10)
C11 0.0217(12) 0.0111(9) 0.0203(10) -0.0056(8) -0.0112(10) 0.0009(8)
C16 0.0264(13) 0.0123(10) 0.0216(11) -0.0039(8) -0.0107(10) 0.0034(8)
C15 0.0237(14) 0.0186(11) 0.0221(12) -0.0038(9) -0.0024(10) -0.0006(9)
C14 0.0211(13) 0.0206(11) 0.0284(13) -0.0066(10) -0.0034(11) 0.0031(9)
C13 0.0230(13) 0.0150(10) 0.0250(12) -0.0036(9) -0.0080(10) 0.0033(9)
C12 0.0186(12) 0.0130(9) 0.0174(10) -0.0041(8) -0.0077(9) 0.0013(8)
C21 0.0205(12) 0.0166(10) 0.0197(10) -0.0103(9) -0.0109(9) 0.0042(8)
C22 0.0254(13) 0.0173(10) 0.0235(11) -0.0102(9) -0.0145(10) 0.0082(9)
C23 0.0227(13) 0.0258(12) 0.0313(13) -0.0170(10) -0.0139(11) 0.0093(9)
C24 0.0197(13) 0.0256(12) 0.0248(12) -0.0125(10) -0.0040(10) 0.0007(9)
C25 0.0252(13) 0.0159(10) 0.0214(11) -0.0081(9) -0.0090(10) 0.0018(8)
C26 0.0215(12) 0.0154(10) 0.0189(10) -0.0094(8) -0.0109(9) 0.0030(8)
C32 0.0249(13) 0.0131(10) 0.0160(10) -0.0062(8) -0.0097(9) 0.0048(8)
C33 0.0230(12) 0.0134(9) 0.0139(10) -0.0042(8) -0.0085(9) 0.0044(8)
C34 0.0161(11) 0.0097(9) 0.0152(10) -0.0029(8) -0.0063(9) 0.0037(7)
C35 0.0291(14) 0.0130(10) 0.0226(11) -0.0092(9) -0.0153(10) 0.0071(9)
C36 0.0312(14) 0.0153(10) 0.0214(11) -0.0091(9) -0.0171(11) 0.0068(9)
C40 0.0168(11) 0.0119(9) 0.0170(10) -0.0043(8) -0.0065(9) 0.0034(8)
C50 0.0236(13) 0.0202(11) 0.0255(12) -0.0114(9) -0.0125(10) 0.0065(9)
Cl1 0.0425(4) 0.0303(3) 0.0555(4) -0.0293(3) -0.0198(4) 0.0079(3)
Cl2 0.0470(5) 0.0318(3) 0.0622(5) -0.0261(3) -0.0324(4) 0.0237(3)
C60 0.035(3) 0.047(2) 0.127(5) -0.056(3) -0.021(3) 0.0060(19)
Cl3 0.0535(8) 0.0377(5) 0.0502(6) -0.0201(5) -0.0027(5) -0.0097(5)
Cl4 0.0416(6) 0.0469(6) 0.0524(7) -0.0272(5) -0.0273(6) 0.0133(5)
C60B 0.070(4) 0.118(5) 0.052(3) -0.008(3) -0.014(3) 0.008(3)
Cl3B 0.070(4) 0.118(5) 0.052(3) -0.008(3) -0.014(3) 0.008(3)
Cl4B 0.070(4) 0.118(5) 0.052(3) -0.008(3) -0.014(3) 0.008(3)

loop_
_atom_type_symbol
_atom_type_description
_atom_type_scat_dispersion_real
_atom_type_scat_dispersion_imag
_atom_type_scat_source
C C 0.0033 0.0016 'International Tables Vol C Tables 4.2.6.8 and 6.1.1.4'
H H 0.0000 0.0000 'International Tables Vol C Tables 4.2.6.8 and 6.1.1.4'
N N 0.0061 0.0033 'International Tables Vol C Tables 4.2.6.8 and 6.1.1.4'
O O 0.0106 0.0060 'International Tables Vol C Tables 4.2.6.8 and 6.1.1.4'
Pt Pt -1.7033 8.3905 'International Tables Vol C Tables 4.2.6.8 and 6.1.1.4'
Cl Cl 0.1484 0.1585 'International Tables Vol C Tables 4.2.6.8 and 6.1.1.4'

loop_
_geom_angle_atom_site_label_1
_geom_angle_atom_site_label_2
_geom_angle_atom_site_label_3
_geom_angle
N1 Pt1 N2 176.50(7)
N1 Pt1 C21 81.55(8)
N2 Pt1 C21 96.86(8)
N1 Pt1 C11 81.08(8)
N2 Pt1 C11 100.64(8)
C21 Pt1 C11 162.40(8)
C6 N1 C2 123.38(17)
C6 N1 Pt1 118.65(14)
C2 N1 Pt1 117.89(15)
C32 N2 C36 117.81(17)
C32 N2 Pt1 122.45(14)
C36 N2 Pt1 119.69(13)
C7 O2 C8 115.83(18)
N1 C6 C5 119.5(2)
N1 C6 C12 113.19(18)
C5 C6 C12 127.4(2)
C4 C5 C6 118.3(2)
C3 C4 C5 121.06(19)
C3 C4 C7 117.7(2)
C5 C4 C7 121.3(2)
C4 C3 C2 119.5(2)
N1 C2 C3 118.3(2)
N1 C2 C26 113.48(17)
C3 C2 C26 128.2(2)
O1 C7 O2 124.20(19)
O1 C7 C4 122.5(2)
O2 C7 C4 113.3(2)
O2 C8 C9 106.80(19)
C16 C11 C12 115.6(2)
C16 C11 Pt1 132.26(17)
C12 C11 Pt1 112.08(16)
C15 C16 C11 122.1(2)
C16 C15 C14 120.7(2)
C13 C14 C15 119.0(2)
C12 C13 C14 120.0(2)
C13 C12 C11 122.6(2)
C13 C12 C6 122.49(19)
C11 C12 C6 114.9(2)
C22 C21 C26 116.1(2)
C22 C21 Pt1 132.14(16)
C26 C21 Pt1 111.62(16)
C23 C22 C21 121.9(2)
C22 C23 C24 120.8(2)
C25 C24 C23 119.1(2)
C26 C25 C24 120.2(2)
C25 C26 C21 121.9(2)
C25 C26 C2 122.66(19)
C21 C26 C2 115.3(2)
N2 C32 C33 122.44(19)
C32 C33 C34 119.45(19)
C33 C34 C35 117.90(18)
C33 C34 C40 124.52(18)
C35 C34 C40 117.52(19)
C36 C35 C34 119.7(2)
N2 C36 C35 122.74(19)
O4 C40 N3 123.22(19)
O4 C40 C34 119.13(18)
N3 C40 C34 117.6(2)
Cl2 C50 Cl1 111.11(12)
Cl3 C60 Cl4 114.8(3)
Cl3B C60B Cl4B 105.8(15)

loop_
_geom_bond_atom_site_label_1
_geom_bond_atom_site_label_2
_geom_bond_distance
Pt1 N1 1.9659(16)
Pt1 N2 2.0189(16)
Pt1 C21 2.051(2)
Pt1 C11 2.054(2)
N1 C6 1.351(3)
N1 C2 1.366(3)
N2 C32 1.349(3)
N2 C36 1.351(3)
N3 C40 1.328(3)
O1 C7 1.218(3)
O2 C7 1.322(3)
O2 C8 1.465(2)
O4 C40 1.232(3)
C6 C5 1.396(3)
C6 C12 1.484(3)
C5 C4 1.393(3)
C4 C3 1.386(3)
C4 C7 1.495(3)
C3 C2 1.392(3)
C2 C26 1.467(3)
C8 C9 1.497(4)
C11 C16 1.409(3)
C11 C12 1.419(3)
C16 C15 1.383(4)
C15 C14 1.396(3)
C14 C13 1.391(3)
C13 C12 1.382(3)
C21 C22 1.405(3)
C21 C26 1.428(3)
C22 C23 1.382(4)
C23 C24 1.397(3)
C24 C25 1.390(3)
C25 C26 1.388(3)
C32 C33 1.389(3)
C33 C34 1.389(3)
C34 C35 1.394(3)
C34 C40 1.510(3)
C35 C36 1.375(3)
C50 Cl2 1.746(2)
C50 Cl1 1.773(2)
C60 Cl3 1.729(4)
C60 Cl4 1.730(4)
C60B Cl3B 1.81(2)
C60B Cl4B 1.87(2)

loop_
_geom_hbond_atom_site_label_D
_geom_hbond_atom_site_label_H
_geom_hbond_atom_site_label_A
_geom_hbond_distance_DH
_geom_hbond_distance_HA
_geom_hbond_distance_DA
_geom_hbond_angle_DHA
_geom_hbond_site_symmetry_A
N3 H3B O1 0.78(2) 2.29(2) 3.062(3) 173(3) 1_564
N3 H3A O4 0.77(2) 2.15(2) 2.908(2) 167(3) 2_676

loop_
_geom_torsion_atom_site_label_1
_geom_torsion_atom_site_label_2
_geom_torsion_atom_site_label_3
_geom_torsion_atom_site_label_4
_geom_torsion
N2 Pt1 N1 C6 -116.6(13)
C21 Pt1 N1 C6 -179.73(16)
C11 Pt1 N1 C6 3.10(15)
N2 Pt1 N1 C2 60.5(14)
C21 Pt1 N1 C2 -2.70(14)
C11 Pt1 N1 C2 -179.87(15)
N1 Pt1 N2 C32 -169.5(13)
C21 Pt1 N2 C32 -106.75(19)
C11 Pt1 N2 C32 71.36(19)
N1 Pt1 N2 C36 7.7(15)
C21 Pt1 N2 C36 70.48(19)
C11 Pt1 N2 C36 -111.40(19)
C2 N1 C6 C5 -0.7(3)
Pt1 N1 C6 C5 176.18(14)
C2 N1 C6 C12 178.90(17)
Pt1 N1 C6 C12 -4.3(2)
N1 C6 C5 C4 0.2(3)
C12 C6 C5 C4 -179.31(19)
C6 C5 C4 C3 0.5(3)
C6 C5 C4 C7 -179.59(18)
C5 C4 C3 C2 -0.8(3)
C7 C4 C3 C2 179.31(18)
C6 N1 C2 C3 0.4(3)
Pt1 N1 C2 C3 -176.48(14)
C6 N1 C2 C26 -179.32(18)
Pt1 N1 C2 C26 3.8(2)
C4 C3 C2 N1 0.4(3)
C4 C3 C2 C26 -179.98(19)
C8 O2 C7 O1 1.5(3)
C8 O2 C7 C4 -179.07(17)
C3 C4 C7 O1 -6.6(3)
C5 C4 C7 O1 173.6(2)
C3 C4 C7 O2 173.97(18)
C5 C4 C7 O2 -5.9(3)
C7 O2 C8 C9 -176.78(18)
N1 Pt1 C11 C16 176.7(2)
N2 Pt1 C11 C16 -6.4(2)
C21 Pt1 C11 C16 167.4(2)
N1 Pt1 C11 C12 -1.14(14)
N2 Pt1 C11 C12 175.77(14)
C21 Pt1 C11 C12 -10.4(3)
C12 C11 C16 C15 0.6(3)
Pt1 C11 C16 C15 -177.10(17)
C11 C16 C15 C14 -0.7(4)
C16 C15 C14 C13 0.5(4)
C15 C14 C13 C12 -0.2(4)
C14 C13 C12 C11 0.2(3)
C14 C13 C12 C6 178.6(2)
C16 C11 C12 C13 -0.4(3)
Pt1 C11 C12 C13 177.83(17)
C16 C11 C12 C6 -178.90(18)
Pt1 C11 C12 C6 -0.7(2)
N1 C6 C12 C13 -175.4(2)
C5 C6 C12 C13 4.1(3)
N1 C6 C12 C11 3.1(3)
C5 C6 C12 C11 -177.37(19)
N1 Pt1 C21 C22 -173.9(2)
N2 Pt1 C21 C22 9.3(2)
C11 Pt1 C21 C22 -164.6(2)
N1 Pt1 C21 C26 0.93(14)
N2 Pt1 C21 C26 -175.92(14)
C11 Pt1 C21 C26 10.2(3)
C26 C21 C22 C23 -0.7(3)
Pt1 C21 C22 C23 173.90(17)
C21 C22 C23 C24 1.5(3)
C22 C23 C24 C25 -0.8(3)
C23 C24 C25 C26 -0.5(3)
C24 C25 C26 C21 1.3(3)
C24 C25 C26 C2 -175.64(19)
C22 C21 C26 C25 -0.7(3)
Pt1 C21 C26 C25 -176.36(16)
C22 C21 C26 C2 176.47(18)
Pt1 C21 C26 C2 0.8(2)
N1 C2 C26 C25 174.21(19)
C3 C2 C26 C25 -5.5(3)
N1 C2 C26 C21 -2.9(2)
C3 C2 C26 C21 177.42(19)
C36 N2 C32 C33 -1.0(3)
Pt1 N2 C32 C33 176.30(18)
N2 C32 C33 C34 0.1(4)
C32 C33 C34 C35 0.7(3)
C32 C33 C34 C40 -176.5(2)
C33 C34 C35 C36 -0.5(4)
C40 C34 C35 C36 176.9(2)
C32 N2 C36 C35 1.2(4)
Pt1 N2 C36 C35 -176.15(19)
C34 C35 C36 N2 -0.5(4)
C33 C34 C40 O4 159.6(2)
C35 C34 C40 O4 -17.6(3)
C33 C34 C40 N3 -22.3(3)
C35 C34 C40 N3 160.5(2)
